data_4314017
loop_
_publ_author_name
'Takuya Matsumoto'
'Yohsuke Kamada'
'Toyonari Sugimoto'
'Toshiji Tada'
'Satoru Noguchi'
'Hiroyuki Nakazumi'
'Motoo Shiro'
'Harukazu Yoshino'
'Keizo Murata'

_publ_contact_author_email toyonari@iwate.riast.osakafu-u.ac.jp
_publ_contact_author_fax 0722-52-4175
_publ_contact_author_name 'T, Matsumoto'
_publ_contact_author_phone 0722-52-4175
_publ_section_title
;
 Electrical Conducting and Magnetic Properties of
 (Ethylenedithiotetrathiafulvalenothioquinone-1,3-diselenolemethide)2
 .FeBr4(GaBr4) Crystals with Two Different Interlayer Arrangements of
 Donor Molecules
;
_journal_name_full 'Inorganic Chemistry'
_journal_page_first 5192
_journal_page_last 5201
_journal_paper_doi 10.1021/ic030083v
_journal_volume 42
_journal_year 2003
_chemical_formula_moiety '2(C11 H6 S7 Se2 0.5+), Br4 Ga1 1-'
_chemical_formula_sum 'C22 H12 Br4 Ga S14 Se4'
_chemical_formula_weight 1430.35
_space_group_IT_number 14
_symmetry_cell_setting monoclinic
_symmetry_Int_Tables_number 14
_symmetry_space_group_name_Hall '-P 2ybc'
_symmetry_space_group_name_H-M 'P 1 21/c 1'
_cell_angle_alpha 90
_cell_angle_beta 103.37(3)
_cell_angle_gamma 90
_cell_formula_units_Z 4
_cell_length_a 7.512(3)
_cell_length_b 37.59(1)
_cell_length_c 14.073(5)
_cell_measurement_reflns_used 26338
_cell_measurement_temperature 296.2
_cell_measurement_theta_max 30.1
_cell_measurement_theta_min 3.0
_cell_volume 3866(2)
_computing_cell_refinement PROCESS-AUTO
_computing_data_collection PROCESS-AUTO
_computing_data_reduction 'teXsan Ver. 1.10'
_computing_publication_material 'teXsan Ver. 1.10'
_computing_structure_refinement 'teXsan Ver. 1.10'
_computing_structure_solution SIR97
_diffrn_detector_area_resol_mean 10
_diffrn_measured_fraction_theta_full 0.9986
_diffrn_measured_fraction_theta_max 0.9986
_diffrn_measurement_device_type 'Rigaku RAXIS-RAPID Imaging Plate'
_diffrn_measurement_method \w
_diffrn_radiation_type 'Mo K\a'
_diffrn_radiation_wavelength 0.7107
_diffrn_reflns_av_R_equivalents 0.115
_diffrn_reflns_limit_h_max 9
_diffrn_reflns_limit_h_min 0
_diffrn_reflns_limit_k_max 48
_diffrn_reflns_limit_k_min 0
_diffrn_reflns_limit_l_max 17
_diffrn_reflns_limit_l_min -18
_diffrn_reflns_number 37647
_diffrn_reflns_theta_full 27.49
_diffrn_reflns_theta_max 27.49
_exptl_absorpt_coefficient_mu 9.401
_exptl_absorpt_correction_T_max 0.829
_exptl_absorpt_correction_T_min 0.303
_exptl_absorpt_correction_type multi-scan
_exptl_absorpt_process_details '(Higashi, 1995)'
_exptl_crystal_colour black
_exptl_crystal_density_diffrn 2.457
_exptl_crystal_density_method 'not measured'
_exptl_crystal_description needle
_exptl_crystal_size_max 0.300
_exptl_crystal_size_mid 0.100
_exptl_crystal_size_min 0.020
_refine_diff_density_max 3.06
_refine_diff_density_min -1.92
_refine_ls_extinction_method none
_refine_ls_goodness_of_fit_ref 1.008
_refine_ls_hydrogen_treatment noref
_refine_ls_number_parameters 406
_refine_ls_number_reflns 8866
_refine_ls_R_factor_gt 0.0622
_refine_ls_shift/su_max 0.0006
_refine_ls_structure_factor_coef Fsqd
_refine_ls_weighting_details 'w = 1/[\s^2^(Fo^2^) + (0.03000(Max(Fo^2^,0) + 2Fc^2^)/3)^2^]'
_refine_ls_weighting_scheme calc
_refine_ls_wR_factor_ref 0.1287
_reflns_number_gt 3802
_reflns_number_total 8866
_reflns_threshold_expression F^2^>2.0\s(F^2^)
_cod_data_source_file ic030083v_6.cif
_cod_data_source_block opu2a
_cod_original_formula_sum 'C22 H12 Br4 Ga S14 Se4 '
_cod_database_code 4314017

loop_
_symmetry_equiv_pos_as_xyz
x,y,z
-x,1/2+y,1/2-z
-x,-y,-z
x,1/2-y,1/2+z

loop_
_atom_site_label
_atom_site_type_symbol
_atom_site_fract_x
_atom_site_fract_y
_atom_site_fract_z
_atom_site_U_iso_or_equiv
_atom_site_adp_type
_atom_site_occupancy
_atom_site_calc_flag
_atom_site_refinement_flags
_atom_site_disorder_assembly
_atom_site_disorder_group
Br(1) Br 1.1958(1) 0.38790(3) -0.18829(9) 0.0619(4) Uani 1.00 d . . .
Br(2) Br 1.0549(2) 0.48034(4) -0.13002(8) 0.0720(4) Uani 1.00 d . . .
Br(3) Br 1.0137(2) 0.45107(4) -0.39492(8) 0.0728(4) Uani 1.00 d . . .
Br(4) Br 1.4891(2) 0.46505(3) -0.22632(9) 0.0654(4) Uani 1.00 d . . .
Se(1) Se 0.4033(2) 0.17296(3) 0.09576(8) 0.0584(4) Uani 1.00 d . . .
Se(2) Se 0.8048(2) 0.14226(3) 0.15071(7) 0.0532(3) Uani 1.00 d . . .
Se(3) Se 0.5408(1) 0.18449(3) 0.37362(7) 0.0516(3) Uani 1.00 d . . .
Se(4) Se 0.9722(1) 0.17822(3) 0.43850(7) 0.0474(3) Uani 1.00 d . . .
Ga(1) Ga 1.1887(2) 0.44728(3) -0.23481(8) 0.0530(4) Uani 1.00 d . . .
S(1) S 1.0826(4) 0.20108(8) 0.2016(2) 0.0570(9) Uani 1.00 d . . .
S(2) S 0.5565(3) 0.25135(7) 0.1245(2) 0.0471(8) Uani 1.00 d . . .
S(3) S 0.9420(4) 0.27392(7) 0.1803(2) 0.0486(8) Uani 1.00 d . . .
S(4) S 0.4298(4) 0.33248(8) 0.1119(2) 0.0556(9) Uani 1.00 d . . .
S(5) S 0.8130(4) 0.35563(7) 0.1668(2) 0.0489(8) Uani 1.00 d . . .
S(6) S 0.2700(4) 0.40368(10) 0.0908(2) 0.084(1) Uani 1.00 d . . .
S(7) S 0.7315(5) 0.43197(8) 0.1439(2) 0.071(1) Uani 1.00 d . . .
S(8) S 1.1479(3) 0.24934(7) 0.4552(2) 0.0462(8) Uani 1.00 d . . .
S(9) S 0.5668(3) 0.26936(7) 0.3762(2) 0.0448(8) Uani 1.00 d . . .
S(10) S 0.9073(3) 0.31107(7) 0.4164(2) 0.0416(7) Uani 1.00 d . . .
S(11) S 0.3354(3) 0.34539(7) 0.3447(2) 0.0473(8) Uani 1.00 d . . .
S(12) S 0.6879(3) 0.38321(7) 0.3914(2) 0.0463(8) Uani 1.00 d . . .
S(13) S 0.1094(3) 0.40868(8) 0.3488(2) 0.0562(9) Uani 1.00 d . . .
S(14) S 0.5323(4) 0.45445(8) 0.3959(2) 0.0583(9) Uani 1.00 d . . .
C(1) C 0.431(2) 0.1239(3) 0.1035(7) 0.061(4) Uani 1.00 d . . .
C(2) C 0.601(2) 0.1116(3) 0.1253(7) 0.063(4) Uani 1.00 d . . .
C(3) C 0.650(1) 0.1815(3) 0.1302(6) 0.046(3) Uani 1.00 d . . .
C(4) C 0.719(1) 0.2171(3) 0.1426(6) 0.044(3) Uani 1.00 d . . .
C(5) C 0.910(1) 0.2247(2) 0.1703(5) 0.029(2) Uani 1.00 d . . .
C(6) C 0.712(1) 0.2859(3) 0.1496(6) 0.040(3) Uani 1.00 d . . .
C(7) C 0.656(1) 0.3209(3) 0.1442(6) 0.046(3) Uani 1.00 d . . .
C(8) C 0.473(2) 0.3784(3) 0.1170(6) 0.056(4) Uani 1.00 d . . .
C(9) C 0.646(1) 0.3890(3) 0.1399(7) 0.050(3) Uani 1.00 d . . .
C(10) C 0.367(2) 0.4483(3) 0.1137(8) 0.082(5) Uani 1.00 d . . .
C(11) C 0.533(2) 0.4546(3) 0.0708(9) 0.084(5) Uani 1.00 d . . .
C(12) C 0.649(2) 0.1393(3) 0.3931(7) 0.061(4) Uani 1.00 d . . .
C(13) C 0.827(1) 0.1371(2) 0.4211(6) 0.046(3) Uani 1.00 d . . .
C(14) C 0.765(1) 0.2075(3) 0.4067(7) 0.049(3) Uani 1.00 d . . .
C(15) C 0.774(1) 0.2457(3) 0.4047(6) 0.039(3) Uani 1.00 d . . .
C(16) C 0.940(1) 0.2653(2) 0.4250(6) 0.038(3) Uani 1.00 d . . .
C(17) C 0.669(1) 0.3115(3) 0.3879(6) 0.042(3) Uani 1.00 d . . .
C(18) C 0.572(1) 0.3432(3) 0.3745(6) 0.037(3) Uani 1.00 d . . .
C(19) C 0.328(1) 0.3917(3) 0.3588(6) 0.042(3) Uani 1.00 d . . .
C(20) C 0.490(1) 0.4086(3) 0.3799(6) 0.040(3) Uani 1.00 d . . .
C(21) C 0.154(1) 0.4561(3) 0.3465(8) 0.066(4) Uani 1.00 d . . .
C(22) C 0.317(1) 0.4690(3) 0.4212(10) 0.078(4) Uani 1.00 d . . .
H(1) H 0.3293 0.1084 0.0921 0.0747 Uiso 1.00 calc . . .
H(2) H 0.6208 0.0867 0.1279 0.0754 Uiso 1.00 calc . . .
H(3) H 0.2753 0.4650 0.0861 0.0980 Uiso 1.00 calc . . .
H(4) H 0.4027 0.4517 0.1825 0.0980 Uiso 1.00 calc . . .
H(5) H 0.5581 0.4793 0.0702 0.1015 Uiso 1.00 calc . . .
H(6) H 0.5095 0.4456 0.0059 0.1015 Uiso 1.00 calc . . .
H(7) H 0.5762 0.1185 0.3829 0.0738 Uiso 1.00 calc . . .
H(8) H 0.8832 0.1144 0.4327 0.0565 Uiso 1.00 calc . . .
H(9) H 0.1718 0.4620 0.2838 0.0789 Uiso 1.00 calc . . .
H(10) H 0.0494 0.4683 0.3571 0.0789 Uiso 1.00 calc . . .
H(11) H 0.3098 0.4601 0.4834 0.0933 Uiso 1.00 calc . . .
H(12) H 0.3154 0.4942 0.4222 0.0933 Uiso 1.00 calc . . .

loop_
_atom_site_aniso_label
_atom_site_aniso_U_11
_atom_site_aniso_U_22
_atom_site_aniso_U_33
_atom_site_aniso_U_12
_atom_site_aniso_U_13
_atom_site_aniso_U_23
Br(1) 0.0478(7) 0.0634(8) 0.0718(8) -0.0052(6) 0.0080(6) 0.0125(6)
Br(2) 0.0716(9) 0.0906(10) 0.0531(7) 0.0329(7) 0.0131(6) 0.0027(7)
Br(3) 0.0867(9) 0.0812(9) 0.0479(7) 0.0254(7) 0.0103(6) 0.0067(7)
Br(4) 0.0730(8) 0.0456(7) 0.0849(9) -0.0048(6) 0.0329(7) -0.0065(6)
Se(1) 0.0497(7) 0.0812(9) 0.0448(6) -0.0080(6) 0.0119(5) -0.0118(6)
Se(2) 0.0617(7) 0.0546(7) 0.0420(6) -0.0011(6) 0.0097(5) 0.0060(6)
Se(3) 0.0405(6) 0.0756(8) 0.0375(6) -0.0154(6) 0.0065(5) -0.0005(6)
Se(4) 0.0398(6) 0.0543(7) 0.0474(6) -0.0042(5) 0.0086(5) -0.0010(5)
Ga(1) 0.0568(8) 0.0559(8) 0.0454(7) 0.0123(6) 0.0098(6) 0.0057(6)
S(1) 0.053(2) 0.060(2) 0.055(2) 0.006(1) 0.008(1) 0.004(2)
S(2) 0.035(1) 0.061(2) 0.043(1) 0.002(1) 0.005(1) -0.012(1)
S(3) 0.049(2) 0.052(2) 0.045(2) 0.007(1) 0.009(1) 0.002(1)
S(4) 0.045(2) 0.079(2) 0.040(2) 0.009(1) 0.005(1) -0.017(1)
S(5) 0.052(2) 0.051(2) 0.042(1) 0.007(1) 0.008(1) 0.006(1)
S(6) 0.070(2) 0.106(3) 0.060(2) 0.039(2) -0.016(2) -0.030(2)
S(7) 0.096(3) 0.056(2) 0.054(2) 0.020(2) -0.002(2) 0.002(2)
S(8) 0.032(1) 0.055(2) 0.050(2) 0.000(1) 0.005(1) 0.000(1)
S(9) 0.030(1) 0.066(2) 0.039(1) -0.002(1) 0.009(1) -0.001(1)
S(10) 0.029(1) 0.056(2) 0.040(1) -0.001(1) 0.007(1) -0.005(1)
S(11) 0.032(1) 0.064(2) 0.045(1) 0.001(1) 0.006(1) -0.004(1)
S(12) 0.031(1) 0.068(2) 0.039(1) 0.000(1) 0.005(1) 0.003(1)
S(13) 0.033(1) 0.070(2) 0.062(2) 0.002(1) 0.003(1) -0.003(2)
S(14) 0.043(2) 0.061(2) 0.067(2) -0.003(1) 0.004(1) 0.012(2)
C(1) 0.065(8) 0.080(9) 0.043(7) -0.028(7) 0.020(6) -0.015(6)
C(2) 0.10(1) 0.059(8) 0.033(6) -0.027(7) 0.027(6) -0.014(6)
C(3) 0.065(7) 0.056(7) 0.018(5) 0.003(6) 0.013(4) -0.001(5)
C(4) 0.055(7) 0.052(7) 0.022(5) -0.005(5) 0.005(4) -0.007(5)
C(5) 0.013(4) 0.054(6) 0.018(4) -0.009(4) 0.000(3) 0.011(4)
C(6) 0.033(6) 0.067(7) 0.016(4) 0.004(5) -0.002(4) -0.004(5)
C(7) 0.047(6) 0.066(8) 0.028(5) 0.022(6) 0.012(4) 0.000(5)
C(8) 0.081(9) 0.068(8) 0.012(5) 0.017(7) -0.003(5) -0.007(5)
C(9) 0.062(8) 0.049(7) 0.033(6) 0.012(6) 0.000(5) -0.004(5)
C(10) 0.10(1) 0.075(9) 0.051(7) 0.035(8) -0.020(7) -0.023(7)
C(11) 0.10(1) 0.067(9) 0.075(9) 0.029(8) 0.003(8) -0.023(7)
C(12) 0.069(9) 0.078(9) 0.035(6) -0.029(7) 0.009(6) -0.026(6)
C(13) 0.066(8) 0.042(6) 0.028(5) -0.005(5) 0.007(5) 0.029(5)
C(14) 0.039(6) 0.075(8) 0.033(5) -0.005(6) 0.010(4) 0.000(6)
C(15) 0.034(6) 0.063(7) 0.021(5) 0.007(5) 0.005(4) -0.001(5)
C(16) 0.028(5) 0.059(7) 0.029(5) 0.001(5) 0.011(4) 0.005(5)
C(17) 0.035(6) 0.068(7) 0.026(5) -0.004(5) 0.013(4) 0.012(5)
C(18) 0.027(5) 0.068(7) 0.020(4) 0.000(5) 0.009(4) 0.002(5)
C(19) 0.045(6) 0.052(7) 0.029(5) 0.003(5) 0.006(4) 0.013(5)
C(20) 0.038(6) 0.055(7) 0.025(5) -0.004(5) 0.004(4) 0.010(5)
C(21) 0.047(7) 0.066(8) 0.080(8) 0.012(6) 0.006(6) -0.001(7)
C(22) 0.041(7) 0.075(9) 0.11(1) -0.008(6) 0.002(7) -0.017(8)

loop_
_atom_type_symbol
_atom_type_description
_atom_type_scat_dispersion_real
_atom_type_scat_dispersion_imag
_atom_type_scat_source
C C 0.003 0.002
;International Tables for Crystallography
(1992, Vol. C, Tables 4.2.6.8 and 6.1.1.1)
;
H H 0.000 0.000
;International Tables for Crystallography
(1992, Vol. C, Table 6.1.1.2)
;
S S 0.125 0.123
;International Tables for Crystallography
(1992, Vol. C, Tables 4.2.6.8 and 6.1.1.1)
;
Br Br -0.290 2.459
;International Tables for Crystallography
(1992, Vol. C, Tables 4.2.6.8 and 6.1.1.1)
;
Ga Ga 0.231 1.608
;International Tables for Crystallography
(1992, Vol. C, Tables 4.2.6.8 and 6.1.1.1)
;
Se Se -0.093 2.226
;International Tables for Crystallography
(1992, Vol. C, Tables 4.2.6.8 and 6.1.1.1)
;

loop_
_geom_angle_atom_site_label_1
_geom_angle_atom_site_label_2
_geom_angle_atom_site_label_3
_geom_angle
_geom_angle_site_symmetry_1
_geom_angle_site_symmetry_2
_geom_angle_site_symmetry_3
_geom_angle_publ_flag
C(1) Se(1) C(3) 93.7(5) . 1_555 1_555 yes
C(2) Se(2) C(3) 90.2(5) . 1_555 1_555 yes
C(12) Se(3) C(14) 92.8(5) . 1_555 1_555 yes
C(13) Se(4) C(14) 91.5(5) . 1_555 1_555 yes
Br(1) Ga(1) Br(2) 108.63(7) . 1_555 1_555 yes
Br(1) Ga(1) Br(3) 107.54(6) . 1_555 1_555 yes
Br(1) Ga(1) Br(4) 107.59(6) . 1_555 1_555 yes
Br(2) Ga(1) Br(3) 110.46(7) . 1_555 1_555 yes
Br(2) Ga(1) Br(4) 111.70(6) . 1_555 1_555 yes
Br(3) Ga(1) Br(4) 110.76(7) . 1_555 1_555 yes
C(4) S(2) C(6) 96.1(5) . 1_555 1_555 yes
C(5) S(3) C(6) 97.8(4) . 1_555 1_555 yes
C(7) S(4) C(8) 94.5(5) . 1_555 1_555 yes
C(7) S(5) C(9) 94.5(5) . 1_555 1_555 yes
C(8) S(6) C(10) 99.7(6) . 1_555 1_555 yes
C(9) S(7) C(11) 99.8(5) . 1_555 1_555 yes
C(15) S(9) C(17) 95.2(5) . 1_555 1_555 yes
C(16) S(10) C(17) 98.4(5) . 1_555 1_555 yes
C(18) S(11) C(19) 94.4(5) . 1_555 1_555 yes
C(18) S(12) C(20) 94.1(4) . 1_555 1_555 yes
C(19) S(13) C(21) 100.8(5) . 1_555 1_555 yes
C(20) S(14) C(22) 100.3(5) . 1_555 1_555 yes
Se(1) C(1) C(2) 116.7(9) . 1_555 1_555 yes
Se(1) C(1) H(1) 121.6 . 1_555 1_555 no
C(2) C(1) H(1) 121.7 . 1_555 1_555 no
Se(2) C(2) C(1) 122.0(9) . 1_555 1_555 yes
Se(2) C(2) H(2) 118.9 . 1_555 1_555 no
C(1) C(2) H(2) 119.1 . 1_555 1_555 no
Se(1) C(3) Se(2) 117.3(5) . 1_555 1_555 yes
Se(1) C(3) C(4) 120.8(7) . 1_555 1_555 yes
Se(2) C(3) C(4) 121.8(7) . 1_555 1_555 yes
S(2) C(4) C(3) 116.7(7) . 1_555 1_555 yes
S(2) C(4) C(5) 121.1(7) . 1_555 1_555 yes
C(3) C(4) C(5) 122.2(9) . 1_555 1_555 yes
S(1) C(5) S(3) 117.6(5) . 1_555 1_555 yes
S(1) C(5) C(4) 133.3(8) . 1_555 1_555 yes
S(3) C(5) C(4) 108.8(6) . 1_555 1_555 yes
S(2) C(6) S(3) 116.3(6) . 1_555 1_555 yes
S(2) C(6) C(7) 121.4(7) . 1_555 1_555 yes
S(3) C(6) C(7) 122.3(7) . 1_555 1_555 yes
S(4) C(7) S(5) 116.5(6) . 1_555 1_555 yes
S(4) C(7) C(6) 122.1(8) . 1_555 1_555 yes
S(5) C(7) C(6) 121.4(7) . 1_555 1_555 yes
S(4) C(8) S(6) 112.4(6) . 1_555 1_555 yes
S(4) C(8) C(9) 117.6(9) . 1_555 1_555 yes
S(6) C(8) C(9) 130.0(9) . 1_555 1_555 yes
S(5) C(9) S(7) 114.9(6) . 1_555 1_555 yes
S(5) C(9) C(8) 116.8(8) . 1_555 1_555 yes
S(7) C(9) C(8) 128.2(9) . 1_555 1_555 yes
S(6) C(10) C(11) 113.7(9) . 1_555 1_555 yes
S(6) C(10) H(3) 108.1 . 1_555 1_555 no
S(6) C(10) H(4) 108.0 . 1_555 1_555 no
C(11) C(10) H(3) 108.7 . 1_555 1_555 no
C(11) C(10) H(4) 108.7 . 1_555 1_555 no
H(3) C(10) H(4) 109.5 . 1_555 1_555 no
S(7) C(11) C(10) 110.1(8) . 1_555 1_555 yes
S(7) C(11) H(5) 108.9 . 1_555 1_555 no
S(7) C(11) H(6) 109.0 . 1_555 1_555 no
C(10) C(11) H(5) 109.6 . 1_555 1_555 no
C(10) C(11) H(6) 109.9 . 1_555 1_555 no
H(5) C(11) H(6) 109.3 . 1_555 1_555 no
Se(3) C(12) C(13) 118.8(8) . 1_555 1_555 yes
Se(3) C(12) H(7) 120.5 . 1_555 1_555 no
C(13) C(12) H(7) 120.7 . 1_555 1_555 no
Se(4) C(13) C(12) 120.8(8) . 1_555 1_555 yes
Se(4) C(13) H(8) 119.6 . 1_555 1_555 no
C(12) C(13) H(8) 119.6 . 1_555 1_555 no
Se(3) C(14) Se(4) 116.1(6) . 1_555 1_555 yes
Se(3) C(14) C(15) 120.5(7) . 1_555 1_555 yes
Se(4) C(14) C(15) 123.3(7) . 1_555 1_555 yes
S(9) C(15) C(14) 117.8(7) . 1_555 1_555 yes
S(9) C(15) C(16) 118.3(7) . 1_555 1_555 yes
C(14) C(15) C(16) 124.0(8) . 1_555 1_555 yes
S(8) C(16) S(10) 119.6(5) . 1_555 1_555 yes
S(8) C(16) C(15) 127.2(8) . 1_555 1_555 yes
S(10) C(16) C(15) 113.3(7) . 1_555 1_555 yes
S(9) C(17) S(10) 114.8(6) . 1_555 1_555 yes
S(9) C(17) C(18) 124.0(7) . 1_555 1_555 yes
S(10) C(17) C(18) 121.2(7) . 1_555 1_555 yes
S(11) C(18) S(12) 116.8(6) . 1_555 1_555 yes
S(11) C(18) C(17) 123.5(7) . 1_555 1_555 yes
S(12) C(18) C(17) 119.7(7) . 1_555 1_555 yes
S(11) C(19) S(13) 114.2(5) . 1_555 1_555 yes
S(11) C(19) C(20) 116.4(8) . 1_555 1_555 yes
S(13) C(19) C(20) 129.3(8) . 1_555 1_555 yes
S(12) C(20) S(14) 113.7(5) . 1_555 1_555 yes
S(12) C(20) C(19) 118.0(8) . 1_555 1_555 yes
S(14) C(20) C(19) 128.3(8) . 1_555 1_555 yes
S(13) C(21) C(22) 115.5(8) . 1_555 1_555 yes
S(13) C(21) H(9) 108.2 . 1_555 1_555 no
S(13) C(21) H(10) 108.1 . 1_555 1_555 no
C(22) C(21) H(9) 107.8 . 1_555 1_555 no
C(22) C(21) H(10) 107.7 . 1_555 1_555 no
H(9) C(21) H(10) 109.4 . 1_555 1_555 no
S(14) C(22) C(21) 112.7(9) . 1_555 1_555 yes
S(14) C(22) H(11) 108.5 . 1_555 1_555 no
S(14) C(22) H(12) 108.7 . 1_555 1_555 no
C(21) C(22) H(11) 108.5 . 1_555 1_555 no
C(21) C(22) H(12) 108.8 . 1_555 1_555 no
H(11) C(22) H(12) 109.5 . 1_555 1_555 no

loop_
_geom_bond_atom_site_label_1
_geom_bond_atom_site_label_2
_geom_bond_distance
_geom_bond_site_symmetry_1
_geom_bond_site_symmetry_2
_geom_bond_publ_flag
Br(1) Ga(1) 2.324(2) . . yes
Br(2) Ga(1) 2.327(2) . . yes
Br(3) Ga(1) 2.336(2) . . yes
Br(4) Ga(1) 2.330(2) . . yes
Se(1) C(1) 1.86(1) . . yes
Se(1) C(3) 1.832(10) . . yes
Se(2) C(2) 1.88(1) . . yes
Se(2) C(3) 1.86(1) . . yes
Se(3) C(12) 1.88(1) . . yes
Se(3) C(14) 1.852(10) . . yes
Se(4) C(13) 1.876(10) . . yes
Se(4) C(14) 1.88(1) . . yes
S(1) C(5) 1.549(8) . . yes
S(2) C(4) 1.75(1) . . yes
S(2) C(6) 1.728(10) . . yes
S(3) C(5) 1.866(9) . . yes
S(3) C(6) 1.739(9) . . yes
S(4) C(7) 1.711(10) . . yes
S(4) C(8) 1.75(1) . . yes
S(5) C(7) 1.74(1) . . yes
S(5) C(9) 1.75(1) . . yes
S(6) C(8) 1.76(1) . . yes
S(6) C(10) 1.83(1) . . yes
S(7) C(9) 1.73(1) . . yes
S(7) C(11) 1.81(1) . . yes
S(8) C(16) 1.633(9) . . yes
S(9) C(15) 1.758(10) . . yes
S(9) C(17) 1.75(1) . . yes
S(10) C(16) 1.740(10) . . yes
S(10) C(17) 1.742(9) . . yes
S(11) C(18) 1.729(9) . . yes
S(11) C(19) 1.75(1) . . yes
S(12) C(18) 1.73(1) . . yes
S(12) C(20) 1.742(10) . . yes
S(13) C(19) 1.74(1) . . yes
S(13) C(21) 1.81(1) . . yes
S(14) C(20) 1.76(1) . . yes
S(14) C(22) 1.82(1) . . yes
C(1) C(2) 1.32(2) . . yes
C(1) H(1) 0.947 . . no
C(2) H(2) 0.950 . . no
C(3) C(4) 1.43(1) . . yes
C(4) C(5) 1.43(1) . . yes
C(6) C(7) 1.38(1) . . yes
C(8) C(9) 1.33(2) . . yes
C(10) C(11) 1.52(2) . . yes
C(10) H(3) 0.948 . . no
C(10) H(4) 0.951 . . no
C(11) H(5) 0.951 . . no
C(11) H(6) 0.951 . . no
C(12) C(13) 1.30(2) . . yes
C(12) H(7) 0.949 . . no
C(13) H(8) 0.951 . . no
C(14) C(15) 1.43(2) . . yes
C(15) C(16) 1.42(1) . . yes
C(17) C(18) 1.39(1) . . yes
C(19) C(20) 1.35(1) . . yes
C(21) C(22) 1.50(1) . . yes
C(21) H(9) 0.950 . . no
C(21) H(10) 0.951 . . no
C(22) H(11) 0.951 . . no
C(22) H(12) 0.949 . . no

loop_
_geom_contact_atom_site_label_1
_geom_contact_atom_site_label_2
_geom_contact_distance
_geom_contact_site_symmetry_1
_geom_contact_site_symmetry_2
_geom_contact_publ_flag
Br(1) Se(2) 3.459(2) . 4_554 ?
Br(1) C(12) 3.49(1) . 4_654 ?
Br(1) C(13) 3.59(1) . 4_554 ?
Se(1) S(1) 3.286(3) . 1_455 ?
Se(1) S(11) 3.519(3) . 4_554 ?
S(2) S(8) 3.423(3) . 4_454 ?
S(2) S(9) 3.589(4) . . ?
S(2) S(9) 3.599(4) . 4_554 ?
S(3) C(16) 3.462(9) . . ?
S(4) S(11) 3.542(4) . . ?
S(5) C(13) 3.493(10) . 4_554 ?
S(5) S(13) 3.586(4) . 1_655 ?
S(12) C(9) 3.488(10) . . ?
S(12) S(13) 3.490(4) . 1_655 ?
S(12) C(2) 3.50(1) . 4_555 ?
C(1) C(19) 3.40(1) . 4_554 ?
C(1) C(20) 3.50(1) . 4_554 ?
C(2) C(20) 3.44(1) . 4_554 ?
C(3) C(17) 3.45(1) . 4_554 ?
C(5) C(16) 3.53(1) . 4_554 ?
C(6) C(14) 3.54(1) . 4_554 ?
C(6) C(17) 3.58(1) . . ?
C(7) C(17) 3.43(1) . . ?
C(7) C(18) 3.54(1) . . ?

loop_
_geom_torsion_atom_site_label_1
_geom_torsion_atom_site_label_2
_geom_torsion_atom_site_label_3
_geom_torsion_atom_site_label_4
_geom_torsion
_geom_torsion_site_symmetry_1
_geom_torsion_site_symmetry_2
_geom_torsion_site_symmetry_3
_geom_torsion_site_symmetry_4
_geom_torsion_publ_flag
Se(1) C(1) C(2) Se(2) 1(1) 1_555 1_555 1_555 1_555 yes
Se(1) C(3) Se(2) C(2) -1.5(6) 1_555 1_555 1_555 1_555 yes
Se(1) C(3) C(4) S(2) 0(1) 1_555 1_555 1_555 1_555 yes
Se(1) C(3) C(4) C(5) 179.4(7) 1_555 1_555 1_555 1_555 yes
Se(2) C(3) Se(1) C(1) 2.2(6) 1_555 1_555 1_555 1_555 yes
Se(2) C(3) C(4) S(2) -178.0(5) 1_555 1_555 1_555 1_555 yes
Se(2) C(3) C(4) C(5) 0(1) 1_555 1_555 1_555 1_555 yes
Se(3) C(12) C(13) Se(4) -1(1) 1_555 1_555 1_555 1_555 yes
Se(3) C(14) Se(4) C(13) -1.5(6) 1_555 1_555 1_555 1_555 yes
Se(3) C(14) C(15) S(9) 3(1) 1_555 1_555 1_555 1_555 yes
Se(3) C(14) C(15) C(16) -177.2(7) 1_555 1_555 1_555 1_555 yes
Se(4) C(14) Se(3) C(12) 0.9(6) 1_555 1_555 1_555 1_555 yes
Se(4) C(14) C(15) S(9) -178.6(5) 1_555 1_555 1_555 1_555 yes
Se(4) C(14) C(15) C(16) 1(1) 1_555 1_555 1_555 1_555 yes
S(1) C(5) S(3) C(6) -174.1(5) 1_555 1_555 1_555 1_555 yes
S(1) C(5) C(4) S(2) 172.5(6) 1_555 1_555 1_555 1_555 yes
S(1) C(5) C(4) C(3) -6(1) 1_555 1_555 1_555 1_555 yes
S(2) C(4) C(5) S(3) -0.5(9) 1_555 1_555 1_555 1_555 yes
S(2) C(6) S(3) C(5) 0.3(6) 1_555 1_555 1_555 1_555 yes
S(2) C(6) C(7) S(4) 0(1) 1_555 1_555 1_555 1_555 yes
S(2) C(6) C(7) S(5) -178.5(5) 1_555 1_555 1_555 1_555 yes
S(3) C(5) C(4) C(3) -179.1(7) 1_555 1_555 1_555 1_555 yes
S(3) C(6) S(2) C(4) -0.5(6) 1_555 1_555 1_555 1_555 yes
S(3) C(6) C(7) S(4) 178.9(5) 1_555 1_555 1_555 1_555 yes
S(3) C(6) C(7) S(5) 0(1) 1_555 1_555 1_555 1_555 yes
S(4) C(7) S(5) C(9) -1.5(6) 1_555 1_555 1_555 1_555 yes
S(4) C(8) S(6) C(10) 175.2(6) 1_555 1_555 1_555 1_555 yes
S(4) C(8) C(9) S(5) -2(1) 1_555 1_555 1_555 1_555 yes
S(4) C(8) C(9) S(7) 176.0(6) 1_555 1_555 1_555 1_555 yes
S(5) C(7) S(4) C(8) 0.6(6) 1_555 1_555 1_555 1_555 yes
S(5) C(9) S(7) C(11) 159.9(7) 1_555 1_555 1_555 1_555 yes
S(5) C(9) C(8) S(6) 177.1(6) 1_555 1_555 1_555 1_555 yes
S(6) C(8) S(4) C(7) -178.5(5) 1_555 1_555 1_555 1_555 yes
S(6) C(8) C(9) S(7) -4(1) 1_555 1_555 1_555 1_555 yes
S(6) C(10) C(11) S(7) -74.9(9) 1_555 1_555 1_555 1_555 yes
S(7) C(9) S(5) C(7) -176.3(6) 1_555 1_555 1_555 1_555 yes
S(8) C(16) S(10) C(17) -177.8(6) 1_555 1_555 1_555 1_555 yes
S(8) C(16) C(15) S(9) 178.7(6) 1_555 1_555 1_555 1_555 yes
S(8) C(16) C(15) C(14) -1(1) 1_555 1_555 1_555 1_555 yes
S(9) C(15) C(16) S(10) -0.6(9) 1_555 1_555 1_555 1_555 yes
S(9) C(17) S(10) C(16) -2.0(6) 1_555 1_555 1_555 1_555 yes
S(9) C(17) C(18) S(11) 0(1) 1_555 1_555 1_555 1_555 yes
S(9) C(17) C(18) S(12) 178.2(5) 1_555 1_555 1_555 1_555 yes
S(10) C(16) C(15) C(14) 179.7(7) 1_555 1_555 1_555 1_555 yes
S(10) C(17) S(9) C(15) 1.7(6) 1_555 1_555 1_555 1_555 yes
S(10) C(17) C(18) S(11) 179.2(5) 1_555 1_555 1_555 1_555 yes
S(10) C(17) C(18) S(12) -2(1) 1_555 1_555 1_555 1_555 yes
S(11) C(18) S(12) C(20) 5.6(6) 1_555 1_555 1_555 1_555 yes
S(11) C(19) S(13) C(21) -170.9(6) 1_555 1_555 1_555 1_555 yes
S(11) C(19) C(20) S(12) 0(1) 1_555 1_555 1_555 1_555 yes
S(11) C(19) C(20) S(14) 178.4(5) 1_555 1_555 1_555 1_555 yes
S(12) C(18) S(11) C(19) -5.7(6) 1_555 1_555 1_555 1_555 yes
S(12) C(20) S(14) C(22) -161.2(6) 1_555 1_555 1_555 1_555 yes
S(12) C(20) C(19) S(13) 176.3(6) 1_555 1_555 1_555 1_555 yes
S(13) C(19) S(11) C(18) -173.5(5) 1_555 1_555 1_555 1_555 yes
S(13) C(19) C(20) S(14) -5(1) 1_555 1_555 1_555 1_555 yes
S(13) C(21) C(22) S(14) 70(1) 1_555 1_555 1_555 1_555 yes
S(14) C(20) S(12) C(18) 178.0(5) 1_555 1_555 1_555 1_555 yes
C(1) Se(1) C(3) C(4) -176.6(8) 1_555 1_555 1_555 1_555 yes
C(1) C(2) Se(2) C(3) -0.1(10) 1_555 1_555 1_555 1_555 yes
C(2) Se(2) C(3) C(4) 177.2(8) 1_555 1_555 1_555 1_555 yes
C(2) C(1) Se(1) C(3) -2.2(9) 1_555 1_555 1_555 1_555 yes
C(3) C(4) S(2) C(6) 179.3(7) 1_555 1_555 1_555 1_555 yes
C(4) S(2) C(6) C(7) 178.8(8) 1_555 1_555 1_555 1_555 yes
C(4) C(5) S(3) C(6) 0.1(7) 1_555 1_555 1_555 1_555 yes
C(5) S(3) C(6) C(7) -179.0(7) 1_555 1_555 1_555 1_555 yes
C(5) C(4) S(2) C(6) 0.6(8) 1_555 1_555 1_555 1_555 yes
C(6) C(7) S(4) C(8) -177.7(8) 1_555 1_555 1_555 1_555 yes
C(6) C(7) S(5) C(9) 176.8(8) 1_555 1_555 1_555 1_555 yes
C(7) S(4) C(8) C(9) 1.1(9) 1_555 1_555 1_555 1_555 yes
C(7) S(5) C(9) C(8) 2.3(9) 1_555 1_555 1_555 1_555 yes
C(8) S(6) C(10) C(11) 44.1(9) 1_555 1_555 1_555 1_555 yes
C(8) C(9) S(7) C(11) -18(1) 1_555 1_555 1_555 1_555 yes
C(9) S(7) C(11) C(10) 56.0(9) 1_555 1_555 1_555 1_555 yes
C(9) C(8) S(6) C(10) -4(1) 1_555 1_555 1_555 1_555 yes
C(12) Se(3) C(14) C(15) 179.3(8) 1_555 1_555 1_555 1_555 yes
C(12) C(13) Se(4) C(14) 1.9(9) 1_555 1_555 1_555 1_555 yes
C(13) Se(4) C(14) C(15) -179.9(8) 1_555 1_555 1_555 1_555 yes
C(13) C(12) Se(3) C(14) 0.4(9) 1_555 1_555 1_555 1_555 yes
C(14) C(15) S(9) C(17) 179.0(7) 1_555 1_555 1_555 1_555 yes
C(15) S(9) C(17) C(18) -179.4(8) 1_555 1_555 1_555 1_555 yes
C(15) C(16) S(10) C(17) 1.5(7) 1_555 1_555 1_555 1_555 yes
C(16) S(10) C(17) C(18) 179.1(7) 1_555 1_555 1_555 1_555 yes
C(16) C(15) S(9) C(17) -0.7(8) 1_555 1_555 1_555 1_555 yes
C(17) C(18) S(11) C(19) 172.3(8) 1_555 1_555 1_555 1_555 yes
C(17) C(18) S(12) C(20) -172.4(7) 1_555 1_555 1_555 1_555 yes
C(18) S(11) C(19) C(20) 3.5(8) 1_555 1_555 1_555 1_555 yes
C(18) S(12) C(20) C(19) -3.2(8) 1_555 1_555 1_555 1_555 yes
C(19) S(13) C(21) C(22) -45(1) 1_555 1_555 1_555 1_555 yes
C(19) C(20) S(14) C(22) 20.1(10) 1_555 1_555 1_555 1_555 yes
C(20) S(14) C(22) C(21) -51.1(9) 1_555 1_555 1_555 1_555 yes
C(20) C(19) S(13) C(21) 12(1) 1_555 1_555 1_555 1_555 yes
